data_7233965
loop_
_publ_author_name
'Pei-Xin Li'
'Ming-Sheng Wang'
'Li-Zhen Cai'
'Guan-E. Wang'
'Guo-Cong Guo'

_publ_section_title
;
 Rare electron-transfer photochromic and thermochromic difunctional
 compounds
;
_journal_name_full 'Journal of Materials Chemistry C'
_journal_page_first 253
_journal_page_last 256
_journal_paper_doi 10.1039/C4TC01315H
_journal_volume 3
_journal_year 2015
_chemical_formula_sum 'C12 H10 Br2 N2 O2 Zn'
_chemical_formula_weight 439.41
_space_group_IT_number 15
_space_group_name_Hall '-C 2yc'
_space_group_name_H-M_alt 'C 1 2/c 1'
_symmetry_cell_setting monoclinic
_symmetry_space_group_name_H-M 'C 1 2/c 1'
_atom_sites_solution_hydrogens geom
_atom_sites_solution_primary direct
_atom_sites_solution_secondary difmap
_cell_angle_alpha 90.00
_cell_angle_beta 114.679(8)
_cell_angle_gamma 90.00
_cell_formula_units_Z 8
_cell_length_a 21.005(4)
_cell_length_b 9.1974(9)
_cell_length_c 16.531(3)
_cell_measurement_temperature 293(2)
_cell_measurement_theta_max 27.4565
_cell_measurement_theta_min 2.4576
_cell_volume 2901.9(8)
_computing_structure_refinement 'SHELXL-97 (Sheldrick, 1997)'
_computing_structure_solution 'SHELXS-97 (Sheldrick, 1990)'
_diffrn_ambient_temperature 293(2)
_diffrn_detector_area_resol_mean 13.6612
_diffrn_measured_fraction_theta_full 0.998
_diffrn_measured_fraction_theta_max 0.998
_diffrn_measurement_device_type Mercury2
_diffrn_measurement_method \w
_diffrn_radiation_monochromator graphite
_diffrn_radiation_source 'rotating-anode generator'
_diffrn_radiation_type MoK\a
_diffrn_radiation_wavelength 0.71073
_diffrn_reflns_av_R_equivalents 0.0632
_diffrn_reflns_av_sigmaI/netI 0.0623
_diffrn_reflns_limit_h_max 27
_diffrn_reflns_limit_h_min -27
_diffrn_reflns_limit_k_max 11
_diffrn_reflns_limit_k_min -10
_diffrn_reflns_limit_l_max 21
_diffrn_reflns_limit_l_min -21
_diffrn_reflns_number 11155
_diffrn_reflns_theta_full 27.49
_diffrn_reflns_theta_max 27.49
_diffrn_reflns_theta_min 2.13
_exptl_absorpt_coefficient_mu 7.198
_exptl_absorpt_correction_T_max 1.0000
_exptl_absorpt_correction_T_min 0.2482
_exptl_absorpt_correction_type multi-scan
_exptl_crystal_colour yellow
_exptl_crystal_density_diffrn 2.012
_exptl_crystal_density_method 'not measured'
_exptl_crystal_description block
_exptl_crystal_F_000 1696
_exptl_crystal_size_max 0.2000
_exptl_crystal_size_mid 0.1800
_exptl_crystal_size_min 0.0800
_refine_diff_density_max 1.071
_refine_diff_density_min -1.209
_refine_diff_density_rms 0.146
_refine_ls_extinction_method none
_refine_ls_goodness_of_fit_ref 0.938
_refine_ls_hydrogen_treatment mixed
_refine_ls_matrix_type full
_refine_ls_number_parameters 172
_refine_ls_number_reflns 3320
_refine_ls_number_restraints 0
_refine_ls_restrained_S_all 0.938
_refine_ls_R_factor_all 0.0789
_refine_ls_R_factor_gt 0.0520
_refine_ls_shift/su_max 0.062
_refine_ls_shift/su_mean 0.006
_refine_ls_structure_factor_coef Fsqd
_refine_ls_weighting_details 'calc w=1/[\s^2^(Fo^2^)+(0.0676P)^2^+0.0000P] where P=(Fo^2^+2Fc^2^)/3'
_refine_ls_weighting_scheme calc
_refine_ls_wR_factor_gt 0.1223
_refine_ls_wR_factor_ref 0.1327
_reflns_number_gt 2056
_reflns_number_total 3320
_reflns_threshold_expression >2sigma(I)
_cod_data_source_file 1000003.cif
_cod_data_source_block PCOD1000003
_cod_depositor_comments
;
The following automatic conversions were performed:

data item '_exptl_absorpt_correction_type' value 'Multi-scan' was
changed to 'multi-scan' in accordance with the built-in table derived
from the CIF Core dictionary named 'cif_core.dic' version 2.4.5 last
updated on 2014-11-21.

Automatic conversion script
Id: cif_fix_values 6909 2019-04-08 15:41:33Z antanas 
;
_cod_original_sg_symbol_H-M C2/c
_cod_database_code 7233965

loop_
_symmetry_equiv_pos_as_xyz
'x, y, z'
'-x, y, -z+1/2'
'x+1/2, y+1/2, z'
'-x+1/2, y+1/2, -z+1/2'
'-x, -y, -z'
'x, -y, z-1/2'
'-x+1/2, -y+1/2, -z'
'x+1/2, -y+1/2, z-1/2'

loop_
_atom_site_label
_atom_site_type_symbol
_atom_site_fract_x
_atom_site_fract_y
_atom_site_fract_z
_atom_site_U_iso_or_equiv
_atom_site_adp_type
_atom_site_occupancy
_atom_site_symmetry_multiplicity
_atom_site_calc_flag
_atom_site_refinement_flags
_atom_site_disorder_assembly
_atom_site_disorder_group
Zn1 Zn 0.18215(3) 0.07561(7) 0.03674(4) 0.0476(2) Uani 1 1 d . . .
Br2 Br 0.27647(3) 0.19215(7) 0.15473(4) 0.0624(2) Uani 1 1 d . . .
Br1 Br 0.13564(4) -0.11897(7) 0.09225(4) 0.0682(2) Uani 1 1 d . . .
O2 O -0.21229(18) 0.9903(4) -0.4489(2) 0.0519(9) Uani 1 1 d . . .
N1 N 0.1109(2) 0.2438(5) -0.0191(3) 0.0461(10) Uani 1 1 d . . .
C4 C 0.1305(3) 0.3828(7) -0.0048(4) 0.0564(15) Uani 1 1 d . . .
H4A H 0.1766 0.4047 0.0332 0.068 Uiso 1 1 calc R . .
C12 C -0.1619(3) 0.9462(6) -0.3782(4) 0.0503(13) Uani 1 1 d . . .
C8 C -0.1529(3) 0.6542(7) -0.2492(5) 0.077(2) Uani 1 1 d . . .
H8A H -0.1991 0.6279 -0.2840 0.092 Uiso 1 1 calc R . .
N2 N -0.1336(2) 0.7912(5) -0.2460(3) 0.0465(10) Uani 1 1 d . . .
C9 C -0.0200(3) 0.7286(6) -0.1425(4) 0.0519(14) Uani 1 1 d . . .
H9A H 0.0248 0.7585 -0.1043 0.062 Uiso 1 1 calc R . .
O1 O -0.0994(2) 0.9439(6) -0.3630(3) 0.0781(14) Uani 1 1 d . . .
C11 C -0.1846(3) 0.8986(6) -0.3053(3) 0.0496(13) Uani 1 1 d . . .
H11A H -0.1866 0.9825 -0.2709 0.060 Uiso 1 1 calc R . .
H11B H -0.2309 0.8554 -0.3322 0.060 Uiso 1 1 calc R . .
C10 C -0.0688(3) 0.8311(7) -0.1911(4) 0.0589(15) Uani 1 1 d . . .
H10A H -0.0564 0.9289 -0.1857 0.071 Uiso 1 1 calc R . .
C6 C -0.0360(3) 0.5838(6) -0.1493(3) 0.0457(12) Uani 1 1 d . . .
C3 C 0.0839(3) 0.4965(6) -0.0451(4) 0.0589(15) Uani 1 1 d . . .
H3A H 0.0992 0.5922 -0.0331 0.071 Uiso 1 1 calc R . .
C5 C 0.0159(2) 0.4678(6) -0.1022(3) 0.0426(12) Uani 1 1 d . . .
C1 C 0.0452(3) 0.2162(7) -0.0727(5) 0.072(2) Uani 1 1 d . . .
H1A H 0.0303 0.1200 -0.0816 0.086 Uiso 1 1 calc R . .
C2 C -0.0025(3) 0.3249(7) -0.1166(5) 0.0689(19) Uani 1 1 d . . .
H2A H -0.0477 0.2999 -0.1563 0.083 Uiso 1 1 calc R . .
C7 C -0.1044(3) 0.5485(8) -0.2006(5) 0.089(3) Uani 1 1 d . . .
H7A H -0.1188 0.4524 -0.2032 0.107 Uiso 1 1 calc R . .

loop_
_atom_site_aniso_label
_atom_site_aniso_U_11
_atom_site_aniso_U_22
_atom_site_aniso_U_33
_atom_site_aniso_U_23
_atom_site_aniso_U_13
_atom_site_aniso_U_12
Zn1 0.0476(4) 0.0530(4) 0.0377(3) -0.0002(3) 0.0134(3) 0.0003(3)
Br2 0.0647(4) 0.0588(4) 0.0445(3) -0.0007(3) 0.0038(3) -0.0025(3)
Br1 0.0831(5) 0.0679(5) 0.0563(4) 0.0012(3) 0.0319(3) -0.0165(3)
O2 0.053(2) 0.059(2) 0.043(2) 0.0101(17) 0.0189(17) 0.0136(18)
N1 0.042(2) 0.048(3) 0.045(2) 0.001(2) 0.014(2) 0.000(2)
C4 0.042(3) 0.061(4) 0.051(3) -0.005(3) 0.005(3) 0.003(3)
C12 0.051(3) 0.053(4) 0.045(3) 0.002(2) 0.018(3) 0.008(3)
C8 0.050(3) 0.059(4) 0.087(5) 0.007(4) -0.006(3) -0.004(3)
N2 0.051(2) 0.053(3) 0.036(2) 0.0071(19) 0.018(2) 0.005(2)
C9 0.043(3) 0.051(4) 0.047(3) 0.006(2) 0.004(2) -0.005(3)
O1 0.054(2) 0.125(4) 0.060(3) 0.034(3) 0.028(2) 0.022(2)
C11 0.052(3) 0.055(4) 0.043(3) 0.004(2) 0.021(3) 0.011(3)
C10 0.059(3) 0.053(4) 0.048(3) -0.001(3) 0.006(3) -0.009(3)
C6 0.040(3) 0.051(3) 0.042(3) 0.004(2) 0.012(2) -0.005(2)
C3 0.051(3) 0.043(3) 0.063(4) -0.006(3) 0.005(3) -0.007(3)
C5 0.040(3) 0.046(3) 0.038(3) 0.004(2) 0.013(2) -0.003(2)
C1 0.047(3) 0.048(4) 0.099(5) 0.007(3) 0.009(3) -0.009(3)
C2 0.037(3) 0.060(4) 0.085(5) 0.008(3) 0.001(3) -0.010(3)
C7 0.061(4) 0.049(4) 0.106(6) 0.007(4) -0.015(4) -0.001(3)

loop_
_atom_type_symbol
_atom_type_description
_atom_type_scat_dispersion_real
_atom_type_scat_dispersion_imag
_atom_type_scat_source
C C 0.0033 0.0016 'International Tables Vol C Tables 4.2.6.8 and 6.1.1.4'
H H 0.0000 0.0000 'International Tables Vol C Tables 4.2.6.8 and 6.1.1.4'
N N 0.0061 0.0033 'International Tables Vol C Tables 4.2.6.8 and 6.1.1.4'
O O 0.0106 0.0060 'International Tables Vol C Tables 4.2.6.8 and 6.1.1.4'
Zn Zn 0.2839 1.4301 'International Tables Vol C Tables 4.2.6.8 and 6.1.1.4'
Br Br -0.2901 2.4595 'International Tables Vol C Tables 4.2.6.8 and 6.1.1.4'

loop_
_geom_angle_atom_site_label_1
_geom_angle_atom_site_label_2
_geom_angle_atom_site_label_3
_geom_angle
_geom_angle_site_symmetry_1
_geom_angle_site_symmetry_3
O2 Zn1 N1 111.21(17) 2_544 .
O2 Zn1 Br2 111.69(10) 2_544 .
N1 Zn1 Br2 103.14(12) . .
O2 Zn1 Br1 107.00(11) 2_544 .
N1 Zn1 Br1 113.06(12) . .
Br2 Zn1 Br1 110.84(3) . .
C12 O2 Zn1 113.8(3) . 2_564
C1 N1 C4 117.6(5) . .
C1 N1 Zn1 120.9(4) . .
C4 N1 Zn1 121.5(3) . .
N1 C4 C3 122.0(5) . .
O1 C12 O2 127.0(5) . .
O1 C12 C11 119.3(5) . .
O2 C12 C11 113.6(4) . .
N2 C8 C7 120.3(6) . .
C10 N2 C8 120.0(5) . .
C10 N2 C11 121.0(5) . .
C8 N2 C11 119.0(5) . .
C6 C9 C10 121.4(5) . .
N2 C11 C12 109.5(4) . .
N2 C10 C9 120.5(5) . .
C9 C6 C7 116.1(5) . .
C9 C6 C5 123.5(5) . .
C7 C6 C5 120.3(5) . .
C5 C3 C4 120.4(5) . .
C2 C5 C3 116.4(5) . .
C2 C5 C6 120.5(4) . .
C3 C5 C6 123.2(5) . .
N1 C1 C2 122.6(6) . .
C5 C2 C1 120.9(5) . .
C6 C7 C8 121.2(6) . .

loop_
_geom_bond_atom_site_label_1
_geom_bond_atom_site_label_2
_geom_bond_distance
_geom_bond_site_symmetry_2
Zn1 O2 1.973(4) 2_544
Zn1 N1 2.082(4) .
Zn1 Br2 2.3772(9) .
Zn1 Br1 2.3975(9) .
O2 C12 1.272(6) .
O2 Zn1 1.973(4) 2_564
N1 C1 1.315(7) .
N1 C4 1.334(7) .
C4 C3 1.396(8) .
C12 O1 1.228(6) .
C12 C11 1.534(7) .
C8 N2 1.318(8) .
C8 C7 1.395(9) .
N2 C10 1.335(7) .
N2 C11 1.486(7) .
C9 C6 1.367(7) .
C9 C10 1.377(8) .
C6 C7 1.368(8) .
C6 C5 1.491(7) .
C3 C5 1.370(7) .
C5 C2 1.362(8) .
C1 C2 1.386(8) .
